data_7046872
loop_
_publ_author_name
'Li, Min'
'Wang, Chaopan'
'Xie, Hongzhen'
'Mou, Zehuai'
'Luo, Yunjie'

_publ_section_title
;
 Rare-earth metal bis(aminobenzyl) complexes supported by
 pyrrolyl-functionalized arylamide ligands: synthesis, characterization
 and styrene polymerization performance.
;
_journal_issue 29
_journal_name_full 'Dalton transactions (Cambridge, England : 2003)'
_journal_page_first 9709
_journal_page_last 9716
_journal_paper_doi 10.1039/c8dt01834k
_journal_volume 47
_journal_year 2018
_chemical_formula_sum 'C33 H44 Cl N4 Sc Si'
_chemical_formula_weight 605.22
_space_group_IT_number 14
_space_group_name_Hall '-P 2yn'
_space_group_name_H-M_alt 'P 1 21/n 1'
_symmetry_cell_setting monoclinic
_symmetry_space_group_name_Hall '-P 2yn'
_symmetry_space_group_name_H-M 'P 1 21/n 1'
_atom_sites_solution_hydrogens geom
_atom_sites_solution_primary direct
_atom_sites_solution_secondary difmap
_audit_creation_method SHELXL-97
_audit_update_record
;
2018-06-06 deposited with the CCDC.
2018-06-27 downloaded from the CCDC.
;
_cell_angle_alpha 90.00
_cell_angle_beta 109.761(2)
_cell_angle_gamma 90.00
_cell_formula_units_Z 4
_cell_length_a 16.1691(11)
_cell_length_b 10.7790(7)
_cell_length_c 20.0763(11)
_cell_measurement_reflns_used 11815
_cell_measurement_temperature 298(2)
_cell_measurement_theta_max 27.47
_cell_measurement_theta_min 3.05
_cell_volume 3293.0(4)
_computing_data_collection 'Bruker FRAMBO'
_computing_molecular_graphics 'Bruker SHELXTL'
_computing_publication_material 'Bruker SHELXTL'
_computing_structure_refinement 'SHELXL-97 (Sheldrick, 1997)'
_computing_structure_solution 'SHELXS-97 (Sheldrick, 1990)'
_diffrn_ambient_temperature 298(2)
_diffrn_measured_fraction_theta_full 0.992
_diffrn_measured_fraction_theta_max 0.992
_diffrn_measurement_device_type 'multiwire proportional'
_diffrn_measurement_method 'phi and omega scans'
_diffrn_radiation_monochromator graphite
_diffrn_radiation_source 'fine-focus sealed tube'
_diffrn_radiation_type MoK\a
_diffrn_radiation_wavelength 0.71073
_diffrn_reflns_av_R_equivalents 0.1578
_diffrn_reflns_av_sigmaI/netI 0.1569
_diffrn_reflns_limit_h_max 19
_diffrn_reflns_limit_h_min -20
_diffrn_reflns_limit_k_max 13
_diffrn_reflns_limit_k_min -13
_diffrn_reflns_limit_l_max 25
_diffrn_reflns_limit_l_min -25
_diffrn_reflns_number 30187
_diffrn_reflns_theta_full 27.47
_diffrn_reflns_theta_max 27.47
_diffrn_reflns_theta_min 3.05
_exptl_absorpt_coefficient_mu 0.368
_exptl_absorpt_correction_T_max 0.9468
_exptl_absorpt_correction_T_min 0.9300
_exptl_absorpt_correction_type multi-scan
_exptl_crystal_colour yellow
_exptl_crystal_density_diffrn 1.221
_exptl_crystal_density_method 'not measured'
_exptl_crystal_description block
_exptl_crystal_F_000 1288
_exptl_crystal_size_max 0.20
_exptl_crystal_size_mid 0.18
_exptl_crystal_size_min 0.15
_refine_diff_density_max 0.299
_refine_diff_density_min -0.414
_refine_diff_density_rms 0.062
_refine_ls_extinction_method none
_refine_ls_goodness_of_fit_ref 0.972
_refine_ls_hydrogen_treatment constr
_refine_ls_matrix_type full
_refine_ls_number_parameters 369
_refine_ls_number_reflns 7468
_refine_ls_number_restraints 0
_refine_ls_restrained_S_all 0.972
_refine_ls_R_factor_all 0.1913
_refine_ls_R_factor_gt 0.0693
_refine_ls_shift/su_max 0.000
_refine_ls_shift/su_mean 0.000
_refine_ls_structure_factor_coef Fsqd
_refine_ls_weighting_details 'calc w=1/[\s^2^(Fo^2^)+(0.0592P)^2^+0.0000P] where P=(Fo^2^+2Fc^2^)/3'
_refine_ls_weighting_scheme calc
_refine_ls_wR_factor_gt 0.1202
_refine_ls_wR_factor_ref 0.1670
_reflns_number_gt 2989
_reflns_number_total 7468
_reflns_threshold_expression >2sigma(I)
_cod_data_source_file c8dt01834k2.cif
_cod_data_source_block 4
_cod_depositor_comments
;
The following automatic conversions were performed:

'_symmetry_cell_setting' value 'Monoclinic' changed to 'monoclinic'
according to
/home/data/users/saulius/crontab/automatic-downloads/rss-feeds/RSC/lib/dictionaries/cif_core.dic
dictionary named 'cif_core.dic' version 2.4.2 from 2011-04-26.

Automatic conversion script
Id: cif_fix_values 4973 2017-02-22 13:04:09Z antanas 

 Adding full bibliography for 7046871--7046873.cif.
;
_cod_original_sg_symbol_H-M P2(1)/n
_cod_database_code 7046872

loop_
_symmetry_equiv_pos_as_xyz
'x, y, z'
'-x+1/2, y+1/2, -z+1/2'
'-x, -y, -z'
'x-1/2, -y-1/2, z-1/2'

loop_
_atom_site_label
_atom_site_type_symbol
_atom_site_fract_x
_atom_site_fract_y
_atom_site_fract_z
_atom_site_U_iso_or_equiv
_atom_site_adp_type
_atom_site_occupancy
_atom_site_symmetry_multiplicity
_atom_site_calc_flag
_atom_site_refinement_flags
Sc1 Sc 0.44744(5) 0.97435(7) 0.21851(4) 0.0441(2) Uani 1 1 d .
N1 N 0.3169(2) 1.0143(3) 0.24246(16) 0.0485(9) Uani 1 1 d .
C8 C 0.2426(3) 1.0630(4) 0.1814(2) 0.0639(13) Uani 1 1 d .
H8A H 0.1935 1.0806 0.1965 0.096 Uiso 1 1 calc R
H8B H 0.2259 1.0021 0.1444 0.096 Uiso 1 1 calc R
H8C H 0.2607 1.1377 0.1642 0.096 Uiso 1 1 calc R
C9 C 0.2879(3) 0.8993(4) 0.2687(2) 0.0643(13) Uani 1 1 d .
H9A H 0.3331 0.8719 0.3110 0.096 Uiso 1 1 calc R
H9B H 0.2766 0.8359 0.2332 0.096 Uiso 1 1 calc R
H9C H 0.2351 0.9158 0.2791 0.096 Uiso 1 1 calc R
N2 N 0.5348(2) 0.9834(3) 0.14588(16) 0.0485(9) Uani 1 1 d .
C17 C 0.5157(3) 1.0949(4) 0.0997(2) 0.0634(13) Uani 1 1 d .
H17A H 0.5512 1.0933 0.0698 0.095 Uiso 1 1 calc R
H17B H 0.5289 1.1683 0.1285 0.095 Uiso 1 1 calc R
H17C H 0.4547 1.0952 0.0709 0.095 Uiso 1 1 calc R
C18 C 0.6285(3) 0.9875(4) 0.1909(2) 0.0644(13) Uani 1 1 d .
H18A H 0.6451 0.9093 0.2146 0.097 Uiso 1 1 calc R
H18B H 0.6373 1.0523 0.2254 0.097 Uiso 1 1 calc R
H18C H 0.6640 1.0034 0.1620 0.097 Uiso 1 1 calc R
C1 C 0.4403(3) 1.1807(4) 0.2264(2) 0.0555(12) Uani 1 1 d .
H1A H 0.4976 1.2187 0.2360 0.067 Uiso 1 1 calc R
H1B H 0.3993 1.2162 0.1836 0.067 Uiso 1 1 calc R
C2 C 0.3482(3) 1.1108(4) 0.2964(2) 0.0474(11) Uani 1 1 d .
C3 C 0.4087(3) 1.1951(4) 0.2869(2) 0.0496(11) Uani 1 1 d .
C4 C 0.4438(3) 1.2817(4) 0.3412(2) 0.0602(12) Uani 1 1 d .
H4 H 0.4860 1.3374 0.3376 0.072 Uiso 1 1 calc R
C5 C 0.4179(4) 1.2874(5) 0.4001(2) 0.0690(14) Uani 1 1 d .
H5 H 0.4424 1.3460 0.4352 0.083 Uiso 1 1 calc R
C6 C 0.3553(3) 1.2055(5) 0.4065(2) 0.0655(13) Uani 1 1 d .
H6 H 0.3367 1.2099 0.4455 0.079 Uiso 1 1 calc R
C7 C 0.3205(3) 1.1175(4) 0.3551(2) 0.0578(12) Uani 1 1 d .
H7 H 0.2785 1.0622 0.3595 0.069 Uiso 1 1 calc R
C10 C 0.3653(3) 0.8975(4) 0.1135(2) 0.0593(12) Uani 1 1 d .
H10A H 0.3217 0.8406 0.1192 0.071 Uiso 1 1 calc R
H10B H 0.3350 0.9641 0.0822 0.071 Uiso 1 1 calc R
C11 C 0.5120(3) 0.8720(4) 0.10154(19) 0.0485(11) Uani 1 1 d .
C12 C 0.4253(3) 0.8317(4) 0.0835(2) 0.0517(11) Uani 1 1 d .
C13 C 0.4027(3) 0.7249(4) 0.0422(2) 0.0629(13) Uani 1 1 d .
H13 H 0.3460 0.6936 0.0305 0.075 Uiso 1 1 calc R
C14 C 0.4627(4) 0.6642(5) 0.0182(2) 0.0727(15) Uani 1 1 d .
H14 H 0.4459 0.5933 -0.0096 0.087 Uiso 1 1 calc R
C15 C 0.5461(4) 0.7081(5) 0.0352(2) 0.0672(14) Uani 1 1 d .
H15 H 0.5857 0.6679 0.0180 0.081 Uiso 1 1 calc R
C16 C 0.5730(3) 0.8122(4) 0.0778(2) 0.0568(12) Uani 1 1 d .
H16 H 0.6304 0.8412 0.0902 0.068 Uiso 1 1 calc R
C19 C 0.5811(3) 0.9360(4) 0.36333(18) 0.0430(10) Uani 1 1 d .
C20 C 0.6707(3) 0.9446(4) 0.3779(2) 0.0535(12) Uani 1 1 d .
H20 H 0.6953 0.9061 0.3475 0.064 Uiso 1 1 calc R
C21 C 0.7256(3) 1.0088(4) 0.4362(2) 0.0591(12) Uani 1 1 d .
H21 H 0.7859 1.0119 0.4449 0.071 Uiso 1 1 calc R
C22 C 0.6900(4) 1.0675(4) 0.4808(2) 0.0583(13) Uani 1 1 d .
C23 C 0.6017(4) 1.0621(4) 0.4676(2) 0.0637(14) Uani 1 1 d .
H23 H 0.5777 1.1023 0.4978 0.076 Uiso 1 1 calc R
C24 C 0.5477(3) 0.9977(4) 0.4102(2) 0.0575(12) Uani 1 1 d .
H24 H 0.4876 0.9952 0.4022 0.069 Uiso 1 1 calc R
Cl1 Cl 0.75823(11) 1.14737(13) 0.55367(6) 0.0908(5) Uani 1 1 d .
N3 N 0.5248(2) 0.8699(3) 0.30362(15) 0.0451(8) Uani 1 1 d .
Si1 Si 0.52872(8) 0.71103(12) 0.31281(6) 0.0503(3) Uani 1 1 d .
C25 C 0.4477(3) 0.6380(4) 0.2340(2) 0.0613(12) Uani 1 1 d .
H25A H 0.3894 0.6614 0.2313 0.092 Uiso 1 1 calc R
H25B H 0.4535 0.5494 0.2378 0.092 Uiso 1 1 calc R
H25C H 0.4583 0.6653 0.1921 0.092 Uiso 1 1 calc R
C26 C 0.5022(3) 0.6647(4) 0.3928(2) 0.0676(14) Uani 1 1 d .
H26A H 0.5472 0.6946 0.4345 0.101 Uiso 1 1 calc R
H26B H 0.4992 0.5759 0.3948 0.101 Uiso 1 1 calc R
H26C H 0.4466 0.6996 0.3903 0.101 Uiso 1 1 calc R
C27 C 0.6434(3) 0.6519(4) 0.3224(2) 0.0617(13) Uani 1 1 d .
H27A H 0.6622 0.6936 0.2872 0.074 Uiso 1 1 calc R
H27B H 0.6829 0.6776 0.3685 0.074 Uiso 1 1 calc R
N4 N 0.6549(2) 0.5191(3) 0.31565(18) 0.0545(9) Uani 1 1 d .
C28 C 0.6472(3) 0.4599(5) 0.2530(2) 0.0646(13) Uani 1 1 d .
C29 C 0.6634(4) 0.3396(6) 0.2680(3) 0.0871(17) Uani 1 1 d .
H29 H 0.6628 0.2783 0.2352 0.105 Uiso 1 1 calc R
C30 C 0.6809(4) 0.3202(5) 0.3392(4) 0.0899(18) Uani 1 1 d .
H30 H 0.6935 0.2443 0.3625 0.108 Uiso 1 1 calc R
C31 C 0.6765(3) 0.4331(5) 0.3700(3) 0.0721(15) Uani 1 1 d .
C32 C 0.6304(4) 0.5262(6) 0.1849(2) 0.112(2) Uani 1 1 d .
H32A H 0.5729 0.5628 0.1704 0.168 Uiso 1 1 calc R
H32B H 0.6338 0.4686 0.1495 0.168 Uiso 1 1 calc R
H32C H 0.6737 0.5901 0.1908 0.168 Uiso 1 1 calc R
C33 C 0.6934(5) 0.4678(7) 0.4452(3) 0.139(3) Uani 1 1 d .
H33A H 0.7193 0.3988 0.4752 0.209 Uiso 1 1 calc R
H33B H 0.6390 0.4898 0.4515 0.209 Uiso 1 1 calc R
H33C H 0.7329 0.5373 0.4574 0.209 Uiso 1 1 calc R

loop_
_atom_site_aniso_label
_atom_site_aniso_U_11
_atom_site_aniso_U_22
_atom_site_aniso_U_33
_atom_site_aniso_U_23
_atom_site_aniso_U_13
_atom_site_aniso_U_12
Sc1 0.0410(5) 0.0415(5) 0.0478(4) 0.0021(4) 0.0124(4) 0.0018(4)
N1 0.044(2) 0.044(2) 0.056(2) -0.0013(16) 0.0152(17) -0.0010(18)
C8 0.049(3) 0.065(4) 0.069(3) 0.001(2) 0.009(2) 0.007(2)
C9 0.066(4) 0.047(3) 0.086(3) -0.004(2) 0.033(3) -0.015(2)
N2 0.050(2) 0.044(2) 0.0479(19) 0.0059(16) 0.0122(17) -0.0010(18)
C17 0.079(4) 0.052(3) 0.061(3) 0.009(2) 0.026(3) 0.000(3)
C18 0.054(3) 0.073(4) 0.065(3) 0.003(2) 0.018(2) -0.004(3)
C1 0.049(3) 0.056(3) 0.065(3) 0.007(2) 0.023(2) -0.004(2)
C2 0.046(3) 0.042(3) 0.052(2) 0.0060(19) 0.015(2) 0.009(2)
C3 0.051(3) 0.038(3) 0.060(2) 0.003(2) 0.018(2) 0.005(2)
C4 0.063(4) 0.046(3) 0.066(3) -0.002(2) 0.014(2) -0.002(2)
C5 0.081(4) 0.061(4) 0.060(3) -0.012(2) 0.017(3) 0.006(3)
C6 0.074(4) 0.066(4) 0.059(3) -0.002(2) 0.025(3) 0.007(3)
C7 0.053(3) 0.058(3) 0.063(3) 0.003(2) 0.021(2) 0.003(2)
C10 0.047(3) 0.073(4) 0.056(3) 0.000(2) 0.015(2) -0.001(2)
C11 0.055(3) 0.049(3) 0.040(2) 0.0054(19) 0.014(2) 0.007(2)
C12 0.050(3) 0.053(3) 0.047(2) 0.002(2) 0.010(2) -0.001(2)
C13 0.065(4) 0.054(3) 0.064(3) -0.009(2) 0.015(3) -0.005(3)
C14 0.091(5) 0.059(4) 0.064(3) -0.004(2) 0.021(3) 0.006(3)
C15 0.086(4) 0.058(4) 0.063(3) 0.000(2) 0.032(3) 0.020(3)
C16 0.048(3) 0.067(4) 0.055(3) 0.009(2) 0.019(2) 0.009(3)
C19 0.042(3) 0.041(3) 0.042(2) 0.0062(17) 0.0086(19) 0.001(2)
C20 0.055(3) 0.046(3) 0.059(3) -0.006(2) 0.019(2) -0.003(2)
C21 0.055(3) 0.049(3) 0.067(3) 0.005(2) 0.013(3) -0.008(2)
C22 0.070(4) 0.046(3) 0.049(3) 0.005(2) 0.007(2) -0.007(3)
C23 0.086(4) 0.057(3) 0.045(2) -0.003(2) 0.017(3) 0.006(3)
C24 0.053(3) 0.067(4) 0.053(2) 0.003(2) 0.019(2) 0.012(2)
Cl1 0.1191(14) 0.0830(11) 0.0611(7) -0.0139(6) 0.0184(8) -0.0349(9)
N3 0.045(2) 0.041(2) 0.0465(18) -0.0019(14) 0.0125(16) -0.0011(17)
Si1 0.0495(8) 0.0448(8) 0.0541(7) 0.0042(5) 0.0144(6) -0.0010(6)
C25 0.056(3) 0.050(3) 0.075(3) 0.001(2) 0.019(2) -0.001(2)
C26 0.082(4) 0.054(3) 0.067(3) 0.012(2) 0.024(3) -0.008(3)
C27 0.057(3) 0.038(3) 0.086(3) 0.001(2) 0.019(3) 0.000(2)
N4 0.052(3) 0.040(2) 0.066(2) 0.0045(18) 0.0122(19) 0.0052(19)
C28 0.051(3) 0.055(4) 0.082(3) -0.010(3) 0.015(3) 0.006(3)
C29 0.065(4) 0.062(4) 0.123(5) -0.019(4) 0.018(4) -0.006(3)
C30 0.068(4) 0.047(4) 0.152(6) 0.035(4) 0.034(4) 0.007(3)
C31 0.057(4) 0.067(4) 0.086(4) 0.027(3) 0.014(3) 0.013(3)
C32 0.112(6) 0.160(6) 0.067(3) 0.017(4) 0.035(3) 0.058(5)
C33 0.151(7) 0.184(8) 0.063(4) 0.037(4) 0.010(4) 0.066(5)

loop_
_atom_type_symbol
_atom_type_description
_atom_type_scat_dispersion_real
_atom_type_scat_dispersion_imag
_atom_type_scat_source
C C 0.0033 0.0016 'International Tables Vol C Tables 4.2.6.8 and 6.1.1.4'
H H 0.0000 0.0000 'International Tables Vol C Tables 4.2.6.8 and 6.1.1.4'
N N 0.0061 0.0033 'International Tables Vol C Tables 4.2.6.8 and 6.1.1.4'
Si Si 0.0817 0.0704 'International Tables Vol C Tables 4.2.6.8 and 6.1.1.4'
Cl Cl 0.1484 0.1585 'International Tables Vol C Tables 4.2.6.8 and 6.1.1.4'
Sc Sc 0.2519 0.3716 'International Tables Vol C Tables 4.2.6.8 and 6.1.1.4'

loop_
_geom_angle_atom_site_label_1
_geom_angle_atom_site_label_2
_geom_angle_atom_site_label_3
_geom_angle
N3 Sc1 C1 120.82(14)
N3 Sc1 C10 125.16(15)
C1 Sc1 C10 114.01(16)
N3 Sc1 N2 102.23(12)
C1 Sc1 N2 93.37(13)
C10 Sc1 N2 73.78(14)
N3 Sc1 N1 105.26(12)
C1 Sc1 N1 74.50(14)
C10 Sc1 N1 88.43(14)
N2 Sc1 N1 152.42(12)
C2 N1 C9 113.7(3)
C2 N1 C8 109.8(3)
C9 N1 C8 108.8(4)
C2 N1 Sc1 99.9(2)
C9 N1 Sc1 109.4(3)
C8 N1 Sc1 115.1(2)
C11 N2 C18 113.0(3)
C11 N2 C17 109.1(3)
C18 N2 C17 108.2(3)
C11 N2 Sc1 105.1(2)
C18 N2 Sc1 109.1(2)
C17 N2 Sc1 112.3(3)
C3 C1 Sc1 101.8(3)
C3 C2 C7 121.5(4)
C3 C2 N1 116.4(3)
C7 C2 N1 122.1(4)
C2 C3 C4 116.5(4)
C2 C3 C1 119.9(4)
C4 C3 C1 123.3(4)
C5 C4 C3 122.3(4)
C6 C5 C4 119.6(4)
C7 C6 C5 120.0(4)
C6 C7 C2 120.1(4)
C12 C10 Sc1 107.4(3)
C16 C11 C12 122.3(4)
C16 C11 N2 121.7(4)
C12 C11 N2 116.0(4)
C11 C12 C13 116.8(4)
C11 C12 C10 118.9(4)
C13 C12 C10 124.1(4)
C14 C13 C12 121.6(5)
C15 C14 C13 120.0(5)
C14 C15 C16 120.9(5)
C15 C16 C11 118.4(5)
C20 C19 C24 116.2(4)
C20 C19 N3 122.5(4)
C24 C19 N3 121.4(4)
C19 C20 C21 122.5(4)
C22 C21 C20 119.3(5)
C23 C22 C21 119.8(4)
C23 C22 Cl1 120.7(4)
C21 C22 Cl1 119.5(4)
C22 C23 C24 120.7(4)
C23 C24 C19 121.5(5)
C19 N3 Si1 114.6(2)
C19 N3 Sc1 117.2(2)
Si1 N3 Sc1 128.17(17)
N3 Si1 C25 109.96(18)
N3 Si1 C26 110.38(18)
C25 Si1 C26 108.6(2)
N3 Si1 C27 110.02(18)
C25 Si1 C27 109.1(2)
C26 Si1 C27 108.8(2)
N4 C27 Si1 118.0(3)
C28 N4 C31 109.3(4)
C28 N4 C27 124.5(4)
C31 N4 C27 126.2(4)
C29 C28 N4 107.1(5)
C29 C28 C32 129.4(5)
N4 C28 C32 123.3(5)
C28 C29 C30 109.7(5)
C29 C30 C31 107.9(5)
C30 C31 N4 106.0(5)
C30 C31 C33 131.1(5)
N4 C31 C33 122.9(5)

loop_
_geom_bond_atom_site_label_1
_geom_bond_atom_site_label_2
_geom_bond_distance
Sc1 N3 2.076(3)
Sc1 C1 2.236(4)
Sc1 C10 2.236(4)
Sc1 N2 2.351(3)
Sc1 N1 2.358(3)
N1 C2 1.464(5)
N1 C9 1.483(5)
N1 C8 1.491(5)
N2 C11 1.466(5)
N2 C18 1.479(5)
N2 C17 1.485(5)
C1 C3 1.477(5)
C2 C3 1.395(5)
C2 C7 1.397(5)
C3 C4 1.402(5)
C4 C5 1.383(5)
C5 C6 1.381(6)
C6 C7 1.374(6)
C10 C12 1.484(6)
C11 C16 1.391(5)
C11 C12 1.393(6)
C12 C13 1.393(6)
C13 C14 1.385(6)
C14 C15 1.359(7)
C15 C16 1.388(6)
C19 C20 1.381(6)
C19 C24 1.401(5)
C19 N3 1.426(5)
C20 C21 1.391(5)
C21 C22 1.372(6)
C22 C23 1.362(6)
C22 Cl1 1.734(4)
C23 C24 1.376(6)
N3 Si1 1.721(3)
Si1 C25 1.854(4)
Si1 C26 1.865(4)
Si1 C27 1.907(5)
C27 N4 1.456(5)
N4 C28 1.377(5)
N4 C31 1.384(5)
C28 C29 1.336(6)
C28 C32 1.484(6)
C29 C30 1.377(7)
C30 C31 1.378(7)
C31 C33 1.488(7)
